data_1561607
loop_
_publ_author_name
'Jin, Jing'
'Chen, Chong'
'Gao, Yan'
'Zhao, Ran'
'Wang, Xiuyan'
'L\"u, Chunxin'
'Chi, Yuxian'
'Niu, Shuyun'

_publ_section_title
;
 Synthesis, structure, and luminescence property of a series of Ag--Ln
 coordination polymers with the N-heterocyclic carboxylato ligand
;
_journal_name_full 'Journal of Solid State Chemistry'
_journal_page_first 193
_journal_page_last 201
_journal_paper_doi 10.1016/j.jssc.2016.01.001
_journal_volume 235
_journal_year 2016
_chemical_formula_sum 'C24 H22 Ag2 N5 O14 Pr'
_chemical_formula_weight 961.12
_space_group_IT_number 14
_space_group_name_Hall '-P 2ybc'
_space_group_name_H-M_alt 'P 1 21/c 1'
_symmetry_cell_setting monoclinic
_symmetry_space_group_name_H-M 'P 1 21/c 1'
_atom_sites_solution_hydrogens geom
_atom_sites_solution_primary direct
_atom_sites_solution_secondary difmap
_audit_creation_method SHELXL-97
_cell_angle_alpha 90.00
_cell_angle_beta 95.7840(10)
_cell_angle_gamma 90.00
_cell_formula_units_Z 4
_cell_length_a 16.9915(13)
_cell_length_b 24.7990(19)
_cell_length_c 6.7833(5)
_cell_measurement_temperature 293(2)
_cell_volume 2843.7(4)
_computing_cell_refinement 'Bruker XSCANS'
_computing_data_collection 'Bruker XSCANS'
_computing_data_reduction 'Bruker SHELXTL'
_computing_molecular_graphics 'Bruker SHELXTL'
_computing_publication_material 'Bruker SHELXTL'
_computing_structure_refinement 'SHELXL-97 (Sheldrick, 1997)'
_computing_structure_solution 'SHELXS-97 (Sheldrick, 1990)'
_diffrn_ambient_temperature 293(2)
_diffrn_measured_fraction_theta_full 0.997
_diffrn_measured_fraction_theta_max 0.997
_diffrn_measurement_device_type 'Bruker Apex2 CCD'
_diffrn_measurement_method '\w scans'
_diffrn_radiation_monochromator graphite
_diffrn_radiation_source 'fine-focus sealed tube'
_diffrn_radiation_type MoK\a
_diffrn_radiation_wavelength 0.71073
_diffrn_reflns_av_R_equivalents 0.0217
_diffrn_reflns_av_sigmaI/netI 0.0254
_diffrn_reflns_limit_h_max 19
_diffrn_reflns_limit_h_min -20
_diffrn_reflns_limit_k_max 26
_diffrn_reflns_limit_k_min -30
_diffrn_reflns_limit_l_max 8
_diffrn_reflns_limit_l_min -8
_diffrn_reflns_number 15322
_diffrn_reflns_theta_full 26.00
_diffrn_reflns_theta_max 26.00
_diffrn_reflns_theta_min 2.04
_exptl_absorpt_coefficient_mu 3.131
_exptl_absorpt_correction_T_max 0.7448
_exptl_absorpt_correction_T_min 0.7448
_exptl_absorpt_correction_type multi-scan
_exptl_absorpt_process_details sadabs
_exptl_crystal_colour green
_exptl_crystal_density_diffrn 2.245
_exptl_crystal_density_method 'not measured'
_exptl_crystal_description block
_exptl_crystal_F_000 1864
_exptl_crystal_size_max 0.10
_exptl_crystal_size_mid 0.10
_exptl_crystal_size_min 0.10
_refine_diff_density_max 0.540
_refine_diff_density_min -1.127
_refine_diff_density_rms 0.114
_refine_ls_extinction_method none
_refine_ls_goodness_of_fit_ref 1.072
_refine_ls_hydrogen_treatment mixed
_refine_ls_matrix_type full
_refine_ls_number_parameters 415
_refine_ls_number_reflns 5578
_refine_ls_number_restraints 0
_refine_ls_restrained_S_all 1.072
_refine_ls_R_factor_all 0.0304
_refine_ls_R_factor_gt 0.0254
_refine_ls_shift/su_max 0.002
_refine_ls_shift/su_mean 0.000
_refine_ls_structure_factor_coef Fsqd
_refine_ls_weighting_details 'calc w=1/[\s^2^(Fo^2^)+(0.0331P)^2^+1.8049P] where P=(Fo^2^+2Fc^2^)/3'
_refine_ls_weighting_scheme calc
_refine_ls_wR_factor_gt 0.0626
_refine_ls_wR_factor_ref 0.0647
_reflns_number_gt 4908
_reflns_number_total 5578
_reflns_threshold_expression >2sigma(I)
_cod_data_source_file JSSC-2016-235-193.CIF
_cod_data_source_block 3
_cod_depositor_comments
;
The following automatic conversions were performed:

data item '_symmetry_cell_setting' value 'Monoclinic' was changed to
'monoclinic' in accordance with the built-in table derived from the
CIF Core dictionary named 'cif_core.dic' version 2.4.5 last updated
on 2014-11-21.

Automatic conversion script
Id: cif_fix_values 8369 2020-08-20 11:38:08Z andrius 
;
_cod_original_sg_symbol_H-M P2(1)/c
_cod_database_code 1561607

loop_
_symmetry_equiv_pos_as_xyz
'x, y, z'
'-x, y+1/2, -z+1/2'
'-x, -y, -z'
'x, -y-1/2, z-1/2'

loop_
_atom_site_label
_atom_site_type_symbol
_atom_site_fract_x
_atom_site_fract_y
_atom_site_fract_z
_atom_site_U_iso_or_equiv
_atom_site_adp_type
_atom_site_occupancy
_atom_site_symmetry_multiplicity
_atom_site_calc_flag
_atom_site_refinement_flags
_atom_site_disorder_assembly
_atom_site_disorder_group
Pr1 Pr 0.230714(10) 0.662128(7) 0.38240(3) 0.01907(6) Uani 1 1 d . . .
Ag1 Ag -0.270601(16) 0.771294(14) 0.50981(5) 0.04589(10) Uani 1 1 d . . .
Ag2 Ag -0.265120(18) 0.510545(14) 0.59660(6) 0.04864(10) Uani 1 1 d . . .
N1 N -0.14913(17) 0.52911(12) 0.4992(5) 0.0327(7) Uani 1 1 d . . .
N2 N -0.14433(17) 0.77221(12) 0.5008(5) 0.0332(7) Uani 1 1 d . . .
N3 N 0.61316(17) 0.53713(12) 0.6248(5) 0.0335(7) Uani 1 1 d . . .
N4 N 0.60317(16) 0.77207(12) 0.5167(5) 0.0320(7) Uani 1 1 d . . .
N5 N 0.2671(2) 0.41296(18) 0.8980(6) 0.0544(10) Uani 1 1 d . . .
O1 O 0.11470(15) 0.60646(10) 0.3979(4) 0.0336(6) Uani 1 1 d . . .
O2 O 0.08681(15) 0.55666(11) 0.1260(4) 0.0382(6) Uani 1 1 d . . .
O3 O 0.13823(15) 0.73028(10) 0.4580(4) 0.0418(7) Uani 1 1 d . . .
O4 O 0.14559(13) 0.81468(9) 0.5687(3) 0.0281(5) Uani 1 1 d . . .
O5 O 0.33440(16) 0.60208(12) 0.5271(4) 0.0446(7) Uani 1 1 d . . .
O6 O 0.34975(15) 0.58336(11) 0.8509(4) 0.0412(7) Uani 1 1 d . . .
O7 O 0.31686(15) 0.73056(11) 0.5489(4) 0.0423(7) Uani 1 1 d . . .
O8 O 0.32798(14) 0.81560(10) 0.6545(4) 0.0339(6) Uani 1 1 d . . .
O9 O 0.21819(17) 0.64755(12) 0.7408(4) 0.0435(7) Uani 1 1 d . . .
H9B H 0.2168 0.6157 0.7867 0.052 Uiso 1 1 d R . .
H9C H 0.2148 0.6745 0.8171 0.052 Uiso 1 1 d R . .
O10 O 0.24082(14) 0.57809(9) 0.1624(4) 0.0322(6) Uani 1 1 d . . .
H10B H 0.2392 0.5468 0.2129 0.039 Uiso 1 1 d R . .
H10C H 0.2457 0.5816 0.0395 0.039 Uiso 1 1 d R . .
O11 O 0.2588(3) 0.37044(17) 0.7997(6) 0.0850(12) Uani 1 1 d . . .
O12 O 0.2412(2) 0.41545(19) 1.0605(5) 0.0886(14) Uani 1 1 d . . .
O13 O 0.2992(2) 0.45129(17) 0.8271(5) 0.0730(11) Uani 1 1 d . . .
O14 O 0.2702(2) 0.34414(12) 0.4044(6) 0.0693(10) Uani 1 1 d . . .
H14A H 0.2720 0.3269 0.2967 0.083 Uiso 1 1 d R . .
H14B H 0.2727 0.3273 0.5140 0.083 Uiso 1 1 d R . .
C1 C 0.0711(2) 0.57562(13) 0.2865(5) 0.0265(7) Uani 1 1 d . . .
C2 C -0.0078(2) 0.56064(13) 0.3586(5) 0.0257(7) Uani 1 1 d . . .
C3 C -0.0265(2) 0.57669(13) 0.5445(5) 0.0295(8) Uani 1 1 d . . .
H3A H 0.0083 0.5982 0.6246 0.035 Uiso 1 1 calc R . .
C4 C -0.0971(2) 0.56045(15) 0.6091(6) 0.0335(8) Uani 1 1 d . . .
H4A H -0.1092 0.5716 0.7334 0.040 Uiso 1 1 calc R . .
C5 C -0.1302(2) 0.51363(15) 0.3207(6) 0.0340(8) Uani 1 1 d . . .
H5A H -0.1653 0.4915 0.2440 0.041 Uiso 1 1 calc R . .
C6 C -0.0614(2) 0.52885(14) 0.2455(5) 0.0306(8) Uani 1 1 d . . .
H6A H -0.0511 0.5178 0.1196 0.037 Uiso 1 1 calc R . .
C7 C 0.10834(18) 0.77273(13) 0.5136(5) 0.0218(7) Uani 1 1 d . . .
C8 C 0.01968(18) 0.77320(13) 0.5079(5) 0.0208(7) Uani 1 1 d . . .
C9 C -0.0228(2) 0.82071(14) 0.5106(5) 0.0270(7) Uani 1 1 d . . .
H9A H 0.0034 0.8537 0.5160 0.032 Uiso 1 1 calc R . .
C10 C -0.1033(2) 0.81897(15) 0.5054(6) 0.0318(8) Uani 1 1 d . . .
H10A H -0.1310 0.8513 0.5050 0.038 Uiso 1 1 calc R . .
C11 C -0.1032(2) 0.72614(15) 0.4974(6) 0.0335(8) Uani 1 1 d . . .
H11A H -0.1305 0.6936 0.4939 0.040 Uiso 1 1 calc R . .
C12 C -0.0224(2) 0.72515(13) 0.4990(5) 0.0272(7) Uani 1 1 d . . .
H12A H 0.0040 0.6924 0.4941 0.033 Uiso 1 1 calc R . .
C13 C 0.3733(2) 0.58667(13) 0.6838(5) 0.0286(8) Uani 1 1 d . . .
C14 C 0.4584(2) 0.57084(13) 0.6651(5) 0.0265(7) Uani 1 1 d . . .
C15 C 0.5060(2) 0.54937(14) 0.8219(5) 0.0310(8) Uani 1 1 d . . .
H15A H 0.4870 0.5462 0.9453 0.037 Uiso 1 1 calc R . .
C16 C 0.5815(2) 0.53262(15) 0.7967(6) 0.0337(8) Uani 1 1 d . . .
H16A H 0.6119 0.5174 0.9043 0.040 Uiso 1 1 calc R . .
C17 C 0.5677(2) 0.55959(15) 0.4728(6) 0.0357(8) Uani 1 1 d . . .
H17A H 0.5891 0.5642 0.3529 0.043 Uiso 1 1 calc R . .
C18 C 0.4910(2) 0.57614(14) 0.4861(5) 0.0322(8) Uani 1 1 d . . .
H18A H 0.4613 0.5907 0.3763 0.039 Uiso 1 1 calc R . .
C19 C 0.35459(19) 0.77296(14) 0.5869(5) 0.0257(7) Uani 1 1 d . . .
C20 C 0.44112(19) 0.77290(13) 0.5531(5) 0.0229(7) Uani 1 1 d . . .
C21 C 0.4830(2) 0.82057(14) 0.5425(5) 0.0289(8) Uani 1 1 d . . .
H21A H 0.4575 0.8536 0.5488 0.035 Uiso 1 1 calc R . .
C22 C 0.5626(2) 0.81848(15) 0.5227(6) 0.0353(9) Uani 1 1 d . . .
H22A H 0.5898 0.8508 0.5128 0.042 Uiso 1 1 calc R . .
C23 C 0.5619(2) 0.72601(14) 0.5248(5) 0.0319(8) Uani 1 1 d . . .
H23A H 0.5886 0.6934 0.5194 0.038 Uiso 1 1 calc R . .
C24 C 0.4818(2) 0.72512(14) 0.5406(5) 0.0271(7) Uani 1 1 d . . .
H24A H 0.4552 0.6924 0.5428 0.032 Uiso 1 1 calc R . .

loop_
_atom_site_aniso_label
_atom_site_aniso_U_11
_atom_site_aniso_U_22
_atom_site_aniso_U_33
_atom_site_aniso_U_23
_atom_site_aniso_U_13
_atom_site_aniso_U_12
Pr1 0.01427(10) 0.01964(10) 0.02367(10) -0.00037(7) 0.00368(7) 0.00077(6)
Ag1 0.01582(14) 0.0604(2) 0.0622(2) -0.00031(16) 0.00749(13) 0.00020(13)
Ag2 0.02331(16) 0.0573(2) 0.0673(2) -0.00333(17) 0.01430(15) -0.00088(14)
N1 0.0231(15) 0.0314(16) 0.0442(19) 0.0044(14) 0.0066(13) -0.0001(13)
N2 0.0183(15) 0.0393(18) 0.0421(19) 0.0038(14) 0.0029(13) -0.0007(13)
N3 0.0251(16) 0.0307(16) 0.045(2) -0.0013(14) 0.0067(14) -0.0007(13)
N4 0.0172(14) 0.0397(18) 0.0397(18) 0.0014(14) 0.0057(13) 0.0019(13)
N5 0.0308(19) 0.073(3) 0.057(3) 0.018(2) -0.0070(17) -0.0086(19)
O1 0.0320(14) 0.0374(14) 0.0324(14) -0.0033(11) 0.0090(11) -0.0144(11)
O2 0.0340(14) 0.0470(16) 0.0349(15) -0.0099(12) 0.0101(11) -0.0113(12)
O3 0.0229(13) 0.0347(15) 0.068(2) -0.0178(13) 0.0048(13) 0.0058(11)
O4 0.0218(12) 0.0285(12) 0.0340(14) -0.0066(10) 0.0018(10) -0.0043(10)
O5 0.0369(15) 0.0619(18) 0.0340(15) 0.0047(13) -0.0010(12) 0.0272(14)
O6 0.0309(14) 0.0589(18) 0.0351(16) 0.0078(13) 0.0088(12) 0.0119(13)
O7 0.0222(13) 0.0462(16) 0.0584(19) -0.0155(13) 0.0033(12) -0.0115(12)
O8 0.0258(13) 0.0383(14) 0.0393(15) -0.0049(12) 0.0114(11) 0.0032(11)
O9 0.0468(18) 0.0581(17) 0.0265(14) 0.0014(12) 0.0085(12) 0.0165(14)
O10 0.0395(14) 0.0280(13) 0.0306(14) 0.0002(10) 0.0111(11) 0.0006(11)
O11 0.103(3) 0.074(3) 0.080(3) 0.006(2) 0.022(2) 0.012(2)
O12 0.081(3) 0.149(4) 0.038(2) 0.000(2) 0.0129(19) -0.054(3)
O13 0.046(2) 0.111(3) 0.060(2) 0.032(2) -0.0046(16) -0.024(2)
O14 0.070(3) 0.0422(19) 0.096(3) -0.0032(17) 0.011(2) 0.0069(16)
C1 0.0259(18) 0.0236(17) 0.030(2) 0.0055(14) 0.0037(14) -0.0033(14)
C2 0.0253(17) 0.0206(16) 0.0313(19) 0.0051(14) 0.0032(14) -0.0002(13)
C3 0.0312(19) 0.0261(18) 0.032(2) -0.0023(14) 0.0051(15) -0.0053(15)
C4 0.035(2) 0.033(2) 0.034(2) -0.0003(16) 0.0106(16) 0.0019(16)
C5 0.0251(19) 0.034(2) 0.041(2) -0.0029(17) -0.0025(16) -0.0032(15)
C6 0.0266(19) 0.035(2) 0.031(2) -0.0026(15) 0.0043(15) -0.0027(15)
C7 0.0184(16) 0.0263(17) 0.0211(17) -0.0011(13) 0.0038(13) 0.0039(13)
C8 0.0183(16) 0.0264(17) 0.0177(16) -0.0005(12) 0.0023(12) 0.0012(13)
C9 0.0239(17) 0.0262(18) 0.0312(19) -0.0010(14) 0.0049(14) 0.0012(14)
C10 0.0219(18) 0.0303(19) 0.043(2) -0.0002(16) 0.0032(15) 0.0080(15)
C11 0.0245(18) 0.032(2) 0.044(2) 0.0031(16) 0.0039(16) -0.0045(15)
C12 0.0242(18) 0.0244(17) 0.033(2) 0.0004(14) 0.0028(14) 0.0010(14)
C13 0.0277(18) 0.0237(18) 0.034(2) -0.0011(14) 0.0005(15) 0.0050(14)
C14 0.0269(18) 0.0217(16) 0.0313(19) -0.0021(14) 0.0051(14) 0.0023(14)
C15 0.0298(19) 0.035(2) 0.0283(19) 0.0001(15) 0.0032(15) 0.0054(15)
C16 0.0268(19) 0.037(2) 0.036(2) 0.0004(16) -0.0042(16) 0.0046(16)
C17 0.036(2) 0.036(2) 0.037(2) 0.0044(17) 0.0108(17) 0.0008(17)
C18 0.035(2) 0.0303(19) 0.031(2) 0.0062(15) 0.0046(16) 0.0050(15)
C19 0.0173(16) 0.036(2) 0.0235(17) -0.0007(14) 0.0029(13) -0.0025(14)
C20 0.0195(16) 0.0307(18) 0.0183(16) -0.0042(13) 0.0014(13) 0.0001(13)
C21 0.0237(18) 0.0293(18) 0.034(2) -0.0022(15) 0.0026(14) 0.0005(14)
C22 0.0256(19) 0.032(2) 0.049(2) 0.0028(17) 0.0081(17) -0.0060(16)
C23 0.0256(18) 0.033(2) 0.037(2) -0.0032(15) 0.0026(15) 0.0063(15)
C24 0.0252(18) 0.0271(18) 0.0290(19) -0.0002(14) 0.0032(14) -0.0036(14)

loop_
_atom_type_symbol
_atom_type_description
_atom_type_scat_dispersion_real
_atom_type_scat_dispersion_imag
_atom_type_scat_source
C C 0.0033 0.0016 'International Tables Vol C Tables 4.2.6.8 and 6.1.1.4'
H H 0.0000 0.0000 'International Tables Vol C Tables 4.2.6.8 and 6.1.1.4'
N N 0.0061 0.0033 'International Tables Vol C Tables 4.2.6.8 and 6.1.1.4'
O O 0.0106 0.0060 'International Tables Vol C Tables 4.2.6.8 and 6.1.1.4'
Ag Ag -0.8971 1.1015 'International Tables Vol C Tables 4.2.6.8 and 6.1.1.4'
Pr Pr -0.2180 2.8214 'International Tables Vol C Tables 4.2.6.8 and 6.1.1.4'

loop_
_geom_angle_atom_site_label_1
_geom_angle_atom_site_label_2
_geom_angle_atom_site_label_3
_geom_angle
_geom_angle_site_symmetry_1
_geom_angle_site_symmetry_3
O3 Pr1 O1 80.70(9) . .
O3 Pr1 O5 143.83(10) . .
O1 Pr1 O5 101.13(10) . .
O3 Pr1 O8 118.47(9) . 4_575
O1 Pr1 O8 139.91(8) . 4_575
O5 Pr1 O8 83.40(9) . 4_575
O3 Pr1 O7 77.67(9) . .
O1 Pr1 O7 146.10(9) . .
O5 Pr1 O7 82.13(10) . .
O8 Pr1 O7 73.90(9) 4_575 .
O3 Pr1 O9 76.76(10) . .
O1 Pr1 O9 73.98(9) . .
O5 Pr1 O9 69.33(9) . .
O8 Pr1 O9 141.52(9) 4_575 .
O7 Pr1 O9 75.85(10) . .
O3 Pr1 O4 71.74(9) . 4_575
O1 Pr1 O4 76.45(8) . 4_575
O5 Pr1 O4 144.21(8) . 4_575
O8 Pr1 O4 77.32(8) 4_575 4_575
O7 Pr1 O4 119.92(9) . 4_575
O9 Pr1 O4 139.56(8) . 4_575
O3 Pr1 O10 140.94(9) . .
O1 Pr1 O10 70.48(8) . .
O5 Pr1 O10 69.62(9) . .
O8 Pr1 O10 74.17(8) 4_575 .
O7 Pr1 O10 139.23(8) . .
O9 Pr1 O10 117.73(9) . .
O4 Pr1 O10 76.20(8) 4_575 .
N4 Ag1 N2 178.82(12) 1_455 .
N1 Ag2 N3 147.86(11) . 1_455
C5 N1 C4 117.5(3) . .
C5 N1 Ag2 121.2(2) . .
C4 N1 Ag2 121.1(2) . .
C11 N2 C10 117.6(3) . .
C11 N2 Ag1 121.0(2) . .
C10 N2 Ag1 121.4(2) . .
C16 N3 C17 116.9(3) . .
C16 N3 Ag2 121.0(3) . 1_655
C17 N3 Ag2 122.0(2) . 1_655
C22 N4 C23 117.1(3) . .
C22 N4 Ag1 121.6(2) . 1_655
C23 N4 Ag1 121.3(2) . 1_655
O13 N5 O12 122.0(5) . .
O13 N5 O11 118.6(5) . .
O12 N5 O11 119.3(4) . .
C1 O1 Pr1 138.8(2) . .
C7 O3 Pr1 163.3(2) . .
C7 O4 Pr1 132.2(2) . 4_576
C13 O5 Pr1 145.7(2) . .
C19 O7 Pr1 162.7(3) . .
C19 O8 Pr1 135.7(2) . 4_576
Pr1 O9 H9B 120.1 . .
Pr1 O9 H9C 119.9 . .
H9B O9 H9C 120.0 . .
Pr1 O10 H10B 119.8 . .
Pr1 O10 H10C 120.2 . .
H10B O10 H10C 120.0 . .
H14A O14 H14B 120.0 . .
O2 C1 O1 126.2(3) . .
O2 C1 C2 117.7(3) . .
O1 C1 C2 116.1(3) . .
C6 C2 C3 118.0(3) . .
C6 C2 C1 121.1(3) . .
C3 C2 C1 120.8(3) . .
C4 C3 C2 119.4(3) . .
C4 C3 H3A 120.3 . .
C2 C3 H3A 120.3 . .
N1 C4 C3 122.5(3) . .
N1 C4 H4A 118.7 . .
C3 C4 H4A 118.7 . .
N1 C5 C6 123.2(3) . .
N1 C5 H5A 118.4 . .
C6 C5 H5A 118.4 . .
C5 C6 C2 119.3(3) . .
C5 C6 H6A 120.3 . .
C2 C6 H6A 120.3 . .
O3 C7 O4 125.6(3) . .
O3 C7 C8 116.0(3) . .
O4 C7 C8 118.4(3) . .
C9 C8 C12 117.7(3) . .
C9 C8 C7 122.0(3) . .
C12 C8 C7 120.4(3) . .
C10 C9 C8 119.7(3) . .
C10 C9 H9A 120.1 . .
C8 C9 H9A 120.1 . .
N2 C10 C9 122.7(3) . .
N2 C10 H10A 118.6 . .
C9 C10 H10A 118.6 . .
N2 C11 C12 122.6(3) . .
N2 C11 H11A 118.7 . .
C12 C11 H11A 118.7 . .
C11 C12 C8 119.7(3) . .
C11 C12 H12A 120.1 . .
C8 C12 H12A 120.1 . .
O6 C13 O5 127.1(3) . .
O6 C13 C14 117.2(3) . .
O5 C13 C14 115.7(3) . .
C15 C14 C18 117.1(3) . .
C15 C14 C13 121.8(3) . .
C18 C14 C13 121.1(3) . .
C16 C15 C14 120.2(3) . .
C16 C15 H15A 119.9 . .
C14 C15 H15A 119.9 . .
N3 C16 C15 123.0(3) . .
N3 C16 H16A 118.5 . .
C15 C16 H16A 118.5 . .
N3 C17 C18 123.2(3) . .
N3 C17 H17A 118.4 . .
C18 C17 H17A 118.4 . .
C17 C18 C14 119.5(3) . .
C17 C18 H18A 120.3 . .
C14 C18 H18A 120.3 . .
O7 C19 O8 126.2(3) . .
O7 C19 C20 117.2(3) . .
O8 C19 C20 116.6(3) . .
C24 C20 C21 117.8(3) . .
C24 C20 C19 120.8(3) . .
C21 C20 C19 121.3(3) . .
C22 C21 C20 119.3(3) . .
C22 C21 H21A 120.4 . .
C20 C21 H21A 120.4 . .
N4 C22 C21 123.2(3) . .
N4 C22 H22A 118.4 . .
C21 C22 H22A 118.4 . .
N4 C23 C24 122.8(3) . .
N4 C23 H23A 118.6 . .
C24 C23 H23A 118.6 . .
C23 C24 C20 119.8(3) . .
C23 C24 H24A 120.1 . .
C20 C24 H24A 120.1 . .

loop_
_geom_bond_atom_site_label_1
_geom_bond_atom_site_label_2
_geom_bond_distance
_geom_bond_site_symmetry_2
Pr1 O3 2.398(2) .
Pr1 O1 2.418(2) .
Pr1 O5 2.436(2) .
Pr1 O8 2.437(2) 4_575
Pr1 O7 2.442(2) .
Pr1 O9 2.488(3) .
Pr1 O4 2.516(2) 4_575
Pr1 O10 2.579(2) .
Ag1 N4 2.150(3) 1_455
Ag1 N2 2.153(3) .
Ag2 N1 2.190(3) .
Ag2 N3 2.197(3) 1_455
N1 C5 1.340(5) .
N1 C4 1.345(5) .
N2 C11 1.341(5) .
N2 C10 1.352(5) .
N3 C16 1.338(5) .
N3 C17 1.345(5) .
N3 Ag2 2.197(3) 1_655
N4 C22 1.344(5) .
N4 C23 1.344(5) .
N4 Ag1 2.150(3) 1_655
N5 O13 1.218(5) .
N5 O12 1.229(5) .
N5 O11 1.248(5) .
O1 C1 1.261(4) .
O2 C1 1.239(4) .
O3 C7 1.244(4) .
O4 C7 1.255(4) .
O4 Pr1 2.516(2) 4_576
O5 C13 1.253(4) .
O6 C13 1.243(4) .
O7 C19 1.245(4) .
O8 C19 1.255(4) .
O8 Pr1 2.437(2) 4_576
O9 H9B 0.8502 .
O9 H9C 0.8501 .
O10 H10B 0.8502 .
O10 H10C 0.8502 .
O14 H14A 0.8502 .
O14 H14B 0.8504 .
C1 C2 1.518(5) .
C2 C6 1.378(5) .
C2 C3 1.390(5) .
C3 C4 1.378(5) .
C3 H3A 0.9300 .
C4 H4A 0.9300 .
C5 C6 1.375(5) .
C5 H5A 0.9300 .
C6 H6A 0.9300 .
C7 C8 1.503(4) .
C8 C9 1.383(4) .
C8 C12 1.388(4) .
C9 C10 1.365(5) .
C9 H9A 0.9300 .
C10 H10A 0.9300 .
C11 C12 1.371(5) .
C11 H11A 0.9300 .
C12 H12A 0.9300 .
C13 C14 1.516(5) .
C14 C15 1.377(5) .
C14 C18 1.391(5) .
C15 C16 1.375(5) .
C15 H15A 0.9300 .
C16 H16A 0.9300 .
C17 C18 1.378(5) .
C17 H17A 0.9300 .
C18 H18A 0.9300 .
C19 C20 1.511(4) .
C20 C24 1.378(5) .
C20 C21 1.386(5) .
C21 C22 1.374(5) .
C21 H21A 0.9300 .
C22 H22A 0.9300 .
C23 C24 1.376(5) .
C23 H23A 0.9300 .
C24 H24A 0.9300 .
